data_2240110
loop_
_publ_author_name
'Sun, Hong-Shun'
'Li, Yu-Long'
'Jiang, Hong'
'Xu, Ning'
'Xu, Hong'

_publ_section_title
;
 Crystal structure of dimethyl
 3,3'-[(3-nitrophenyl)methylene]bis(1<i>H</i>-indole-2-carboxylate)
 ethanol monosolvate
;
_journal_coeditor_code XU5823
_journal_issue 11
_journal_name_full 'Acta Crystallographica Section E'
_journal_page_first 370
_journal_page_last 372
_journal_paper_doi 10.1107/S1600536814022296
_journal_volume 70
_journal_year 2014
_chemical_formula_iupac 'C27 H21 N3 O6, C2 H6 O'
_chemical_formula_moiety 'C27 H21 N3 O6, C2 H6 O'
_chemical_formula_sum 'C29 H27 N3 O7'
_chemical_formula_weight 529.54
_chemical_name_systematic
;
3,3'-[(3-Nitrophenyl)methylene]bis(1<i>H</i>-indole-2-carboxylate)
ethanol monosolvate
;
_space_group_IT_number 2
_symmetry_cell_setting triclinic
_symmetry_space_group_name_Hall '-P 1'
_symmetry_space_group_name_H-M 'P -1'
_atom_sites_solution_hydrogens geom
_atom_sites_solution_primary direct
_atom_sites_solution_secondary difmap
_audit_creation_method SHELXL-97
_cell_angle_alpha 114.09(3)
_cell_angle_beta 106.68(3)
_cell_angle_gamma 99.20(3)
_cell_formula_units_Z 2
_cell_length_a 11.074(2)
_cell_length_b 11.585(2)
_cell_length_c 12.898(3)
_cell_measurement_reflns_used 25
_cell_measurement_temperature 293(2)
_cell_measurement_theta_max 13
_cell_measurement_theta_min 9
_cell_volume 1372.5(8)
_computing_cell_refinement
;
CAD4 EXPRESS (Enraf--Nonius, 1994)
;
_computing_data_collection
;
CAD4 EXPRESS (Enraf--Nonius, 1994)
;
_computing_data_reduction
;
XCAD4 (Harms & Wocadlo, 1995)
;
_computing_molecular_graphics
;
SHELXTL (Sheldrick, 2008)
;
_computing_publication_material
;
SHELXTL (Sheldrick, 2008)
;
_computing_structure_refinement
;
SHELXTL (Sheldrick, 2008)
;
_computing_structure_solution
;
SHELXTL (Sheldrick, 2008)
;
_diffrn_ambient_temperature 293(2)
_diffrn_measured_fraction_theta_full 0.998
_diffrn_measured_fraction_theta_max 0.998
_diffrn_measurement_device_type 'Enraf--Nonius CAD-4'
_diffrn_measurement_method \w/2\q
_diffrn_radiation_monochromator graphite
_diffrn_radiation_source 'fine-focus sealed tube'
_diffrn_radiation_type MoK\a
_diffrn_radiation_wavelength 0.71073
_diffrn_reflns_av_R_equivalents 0.0292
_diffrn_reflns_av_sigmaI/netI 0.0487
_diffrn_reflns_limit_h_max 13
_diffrn_reflns_limit_h_min 0
_diffrn_reflns_limit_k_max 13
_diffrn_reflns_limit_k_min -13
_diffrn_reflns_limit_l_max 14
_diffrn_reflns_limit_l_min -15
_diffrn_reflns_number 5313
_diffrn_reflns_theta_full 25.40
_diffrn_reflns_theta_max 25.40
_diffrn_reflns_theta_min 1.88
_diffrn_standards_decay_% 1
_diffrn_standards_interval_count 200
_diffrn_standards_number 3
_exptl_absorpt_coefficient_mu 0.093
_exptl_absorpt_correction_T_max 0.9908
_exptl_absorpt_correction_T_min 0.9727
_exptl_absorpt_correction_type psi-scan
_exptl_absorpt_process_details
;
(North <i>et al.</i>,  1968)
;
_exptl_crystal_colour colorless
_exptl_crystal_density_diffrn 1.281
_exptl_crystal_density_method 'not measured'
_exptl_crystal_description block
_exptl_crystal_F_000 556
_exptl_crystal_size_max 0.30
_exptl_crystal_size_mid 0.20
_exptl_crystal_size_min 0.10
_refine_diff_density_max 0.186
_refine_diff_density_min -0.255
_refine_ls_extinction_method none
_refine_ls_goodness_of_fit_ref 1.042
_refine_ls_hydrogen_treatment constr
_refine_ls_matrix_type full
_refine_ls_number_parameters 352
_refine_ls_number_reflns 5032
_refine_ls_number_restraints 0
_refine_ls_restrained_S_all 1.042
_refine_ls_R_factor_all 0.0998
_refine_ls_R_factor_gt 0.0589
_refine_ls_shift/su_max 0.001
_refine_ls_shift/su_mean 0.000
_refine_ls_structure_factor_coef Fsqd
_refine_ls_weighting_details 'calc w=1/[\s^2^(Fo^2^)+(0.0769P)^2^+0.4188P] where P=(Fo^2^+2Fc^2^)/3'
_refine_ls_weighting_scheme calc
_refine_ls_wR_factor_gt 0.1432
_refine_ls_wR_factor_ref 0.1655
_reflns_number_gt 3254
_reflns_number_total 5032
_reflns_threshold_expression I>2sigma(I)
_cod_data_source_file xu5823sup1.cif
_cod_data_source_block I
_cod_original_cell_volume 1372.5(5)
_cod_database_code 2240110
_cod_database_fobs_code 2240110

loop_
_symmetry_equiv_pos_as_xyz
'x, y, z'
'-x, -y, -z'

loop_
_atom_site_type_symbol
_atom_site_label
_atom_site_fract_x
_atom_site_fract_y
_atom_site_fract_z
_atom_site_U_iso_or_equiv
_atom_site_adp_type
_atom_site_calc_flag
_atom_site_refinement_flags
_atom_site_occupancy
_atom_site_symmetry_multiplicity
N N1 0.4712(3) -0.2518(3) 0.0074(4) 0.0901(11) Uani d . 1 1
N N2 1.1545(2) 0.0075(2) 0.4249(2) 0.0438(6) Uani d . 1 1
H H2A 1.2151 0.0123 0.4870 0.053 Uiso calc R 1 1
N N3 0.9859(2) 0.4742(2) 0.3448(2) 0.0414(5) Uani d . 1 1
H H3A 0.9740 0.5507 0.3650 0.050 Uiso calc R 1 1
O O1 0.4711(3) -0.2634(3) 0.0977(4) 0.1266(13) Uani d . 1 1
O O2 0.3872(3) -0.3273(3) -0.0959(3) 0.1360(14) Uani d . 1 1
O O3 1.1911(2) 0.21184(19) 0.64357(18) 0.0599(6) Uani d . 1 1
O O4 1.0053(2) 0.25277(18) 0.55999(17) 0.0506(5) Uani d . 1 1
O O5 0.71167(19) 0.2865(2) 0.36509(19) 0.0548(5) Uani d . 1 1
O O6 0.77081(18) 0.49394(18) 0.39092(18) 0.0504(5) Uani d . 1 1
O O7 0.6624(2) 0.0902(2) 0.4450(2) 0.0733(7) Uani d . 1 1
H H7B 0.7018 0.1489 0.4354 0.110 Uiso calc R 1 1
C C1 0.6788(3) -0.0661(3) 0.1405(3) 0.0490(7) Uani d . 1 1
H H1A 0.6817 -0.0846 0.2047 0.059 Uiso calc R 1 1
C C2 0.5754(3) -0.1429(3) 0.0248(3) 0.0565(8) Uani d . 1 1
C C3 0.5662(3) -0.1189(3) -0.0723(3) 0.0616(9) Uani d . 1 1
H H3B 0.4956 -0.1715 -0.1484 0.074 Uiso calc R 1 1
C C4 0.6637(3) -0.0153(3) -0.0543(3) 0.0607(9) Uani d . 1 1
H H4A 0.6603 0.0025 -0.1190 0.073 Uiso calc R 1 1
C C5 0.7674(3) 0.0629(3) 0.0598(3) 0.0497(7) Uani d . 1 1
H H5A 0.8323 0.1337 0.0710 0.060 Uiso calc R 1 1
C C6 0.7767(3) 0.0382(2) 0.1580(2) 0.0395(6) Uani d . 1 1
C C7 0.8906(2) 0.1240(2) 0.2847(2) 0.0361(6) Uani d . 1 1
H H7A 0.8495 0.1390 0.3451 0.043 Uiso calc R 1 1
C C8 0.9896(2) 0.0532(2) 0.3134(2) 0.0354(6) Uani d . 1 1
C C9 1.0194(3) -0.0546(2) 0.2304(2) 0.0389(6) Uani d . 1 1
C C10 0.9715(3) -0.1346(3) 0.1015(3) 0.0484(7) Uani d . 1 1
H H10A 0.9044 -0.1207 0.0497 0.058 Uiso calc R 1 1
C C11 1.0243(3) -0.2330(3) 0.0530(3) 0.0598(8) Uani d . 1 1
H H11A 0.9910 -0.2870 -0.0321 0.072 Uiso calc R 1 1
C C12 1.1276(3) -0.2544(3) 0.1288(3) 0.0609(9) Uani d . 1 1
H H12A 1.1624 -0.3211 0.0930 0.073 Uiso calc R 1 1
C C13 1.1778(3) -0.1789(3) 0.2542(3) 0.0524(8) Uani d . 1 1
H H13A 1.2462 -0.1931 0.3044 0.063 Uiso calc R 1 1
C C14 1.1231(3) -0.0798(3) 0.3043(2) 0.0410(6) Uani d . 1 1
C C15 1.0733(3) 0.0872(2) 0.4314(2) 0.0390(6) Uani d . 1 1
C C16 1.0840(3) 0.1913(3) 0.5490(2) 0.0425(7) Uani d . 1 1
C C17 1.2112(4) 0.3165(3) 0.7644(3) 0.0695(10) Uani d . 1 1
H H17A 1.2900 0.3234 0.8255 0.104 Uiso calc R 1 1
H H17B 1.1360 0.2952 0.7838 0.104 Uiso calc R 1 1
H H17C 1.2208 0.3999 0.7635 0.104 Uiso calc R 1 1
C C18 0.9553(2) 0.2606(2) 0.3046(2) 0.0359(6) Uani d . 1 1
C C19 1.0709(3) 0.3062(2) 0.2854(2) 0.0378(6) Uani d . 1 1
C C20 1.1640(3) 0.2491(3) 0.2473(3) 0.0477(7) Uani d . 1 1
H H20A 1.1577 0.1615 0.2292 0.057 Uiso calc R 1 1
C C21 1.2643(3) 0.3253(3) 0.2377(3) 0.0624(9) Uani d . 1 1
H H21A 1.3258 0.2880 0.2123 0.075 Uiso calc R 1 1
C C22 1.2763(3) 0.4570(3) 0.2648(3) 0.0631(9) Uani d . 1 1
H H22A 1.3456 0.5054 0.2570 0.076 Uiso calc R 1 1
C C23 1.1893(3) 0.5166(3) 0.3023(3) 0.0529(8) Uani d . 1 1
H H23A 1.1980 0.6047 0.3208 0.064 Uiso calc R 1 1
C C24 1.0863(3) 0.4401(3) 0.3120(2) 0.0399(6) Uani d . 1 1
C C25 0.9066(2) 0.3671(2) 0.3405(2) 0.0366(6) Uani d . 1 1
C C26 0.7876(3) 0.3752(3) 0.3664(2) 0.0394(6) Uani d . 1 1
C C27 0.6529(3) 0.5128(3) 0.4122(3) 0.0663(9) Uani d . 1 1
H H27A 0.6516 0.6011 0.4285 0.099 Uiso calc R 1 1
H H27B 0.6530 0.5013 0.4819 0.099 Uiso calc R 1 1
H H27C 0.5757 0.4485 0.3405 0.099 Uiso calc R 1 1
C C28 0.5250(4) 0.0591(4) 0.3849(4) 0.0870(12) Uani d . 1 1
H H28A 0.4800 -0.0202 0.3845 0.104 Uiso calc R 1 1
H H28B 0.5049 0.0384 0.2998 0.104 Uiso calc R 1 1
C C29 0.4715(4) 0.1671(5) 0.4421(5) 0.1096(17) Uani d . 1 1
H H29A 0.3772 0.1388 0.3969 0.164 Uiso calc R 1 1
H H29B 0.5131 0.2452 0.4404 0.164 Uiso calc R 1 1
H H29C 0.4894 0.1872 0.5260 0.164 Uiso calc R 1 1

loop_
_atom_site_aniso_label
_atom_site_aniso_U_11
_atom_site_aniso_U_22
_atom_site_aniso_U_33
_atom_site_aniso_U_12
_atom_site_aniso_U_13
_atom_site_aniso_U_23
N1 0.062(2) 0.059(2) 0.101(3) -0.0028(16) 0.000(2) 0.025(2)
N2 0.0404(13) 0.0425(13) 0.0432(14) 0.0130(11) 0.0046(10) 0.0235(11)
N3 0.0425(13) 0.0313(11) 0.0503(14) 0.0153(10) 0.0173(11) 0.0187(10)
O1 0.096(2) 0.107(3) 0.129(3) -0.0288(19) 0.014(2) 0.057(2)
O2 0.102(2) 0.087(2) 0.109(3) -0.0398(19) -0.024(2) 0.0179(19)
O3 0.0643(14) 0.0489(12) 0.0396(12) 0.0150(10) -0.0031(10) 0.0140(10)
O4 0.0582(13) 0.0395(11) 0.0457(12) 0.0168(10) 0.0147(10) 0.0163(9)
O5 0.0454(12) 0.0523(12) 0.0729(15) 0.0170(10) 0.0255(11) 0.0333(11)
O6 0.0448(11) 0.0443(11) 0.0645(13) 0.0227(9) 0.0227(10) 0.0243(10)
O7 0.0597(14) 0.0859(17) 0.0859(17) 0.0228(13) 0.0164(13) 0.0598(15)
C1 0.0440(16) 0.0369(15) 0.0531(18) 0.0118(13) 0.0097(14) 0.0166(13)
C2 0.0388(16) 0.0382(16) 0.064(2) 0.0084(13) 0.0055(15) 0.0110(15)
C3 0.0479(19) 0.054(2) 0.0476(19) 0.0224(16) -0.0033(15) 0.0054(15)
C4 0.060(2) 0.065(2) 0.0404(17) 0.0271(18) 0.0054(15) 0.0173(15)
C5 0.0463(17) 0.0507(17) 0.0430(17) 0.0149(14) 0.0090(14) 0.0203(14)
C6 0.0372(14) 0.0332(14) 0.0385(15) 0.0163(12) 0.0081(12) 0.0114(12)
C7 0.0359(14) 0.0326(13) 0.0357(14) 0.0115(11) 0.0112(11) 0.0142(11)
C8 0.0331(14) 0.0305(13) 0.0385(15) 0.0076(11) 0.0090(11) 0.0171(11)
C9 0.0396(15) 0.0355(14) 0.0413(15) 0.0124(12) 0.0117(12) 0.0207(12)
C10 0.0544(18) 0.0459(16) 0.0425(17) 0.0196(14) 0.0143(14) 0.0208(14)
C11 0.077(2) 0.0561(19) 0.0492(18) 0.0301(18) 0.0282(17) 0.0225(15)
C12 0.073(2) 0.0516(18) 0.071(2) 0.0364(17) 0.0347(19) 0.0298(17)
C13 0.0521(18) 0.0464(17) 0.063(2) 0.0234(14) 0.0187(16) 0.0296(16)
C14 0.0419(15) 0.0367(14) 0.0438(16) 0.0112(12) 0.0134(13) 0.0215(13)
C15 0.0394(15) 0.0315(13) 0.0419(15) 0.0086(12) 0.0096(12) 0.0189(12)
C16 0.0462(16) 0.0325(14) 0.0395(16) 0.0052(13) 0.0062(13) 0.0185(12)
C17 0.086(3) 0.0516(19) 0.0377(18) 0.0107(18) -0.0004(17) 0.0122(15)
C18 0.0348(14) 0.0337(13) 0.0319(14) 0.0104(11) 0.0062(11) 0.0141(11)
C19 0.0365(14) 0.0350(14) 0.0348(14) 0.0113(12) 0.0090(12) 0.0139(12)
C20 0.0458(17) 0.0403(15) 0.0557(18) 0.0156(13) 0.0210(14) 0.0205(14)
C21 0.053(2) 0.063(2) 0.074(2) 0.0243(17) 0.0356(18) 0.0269(18)
C22 0.0520(19) 0.056(2) 0.083(2) 0.0128(16) 0.0345(18) 0.0313(18)
C23 0.0534(18) 0.0423(16) 0.065(2) 0.0129(15) 0.0245(16) 0.0278(15)
C24 0.0390(15) 0.0374(14) 0.0397(15) 0.0115(12) 0.0118(12) 0.0179(12)
C25 0.0358(14) 0.0320(13) 0.0357(14) 0.0108(11) 0.0088(11) 0.0141(11)
C26 0.0351(14) 0.0378(15) 0.0394(15) 0.0115(12) 0.0085(12) 0.0174(12)
C27 0.0509(19) 0.071(2) 0.085(3) 0.0347(17) 0.0318(18) 0.035(2)
C28 0.062(2) 0.098(3) 0.091(3) 0.010(2) 0.005(2) 0.059(3)
C29 0.070(3) 0.117(4) 0.187(5) 0.039(3) 0.061(3) 0.103(4)

loop_
_atom_type_symbol
_atom_type_description
_atom_type_scat_dispersion_real
_atom_type_scat_dispersion_imag
_atom_type_scat_source
C C 0.0033 0.0016 'International Tables Vol C Tables 4.2.6.8 and 6.1.1.4'
H H 0.0000 0.0000 'International Tables Vol C Tables 4.2.6.8 and 6.1.1.4'
N N 0.0061 0.0033 'International Tables Vol C Tables 4.2.6.8 and 6.1.1.4'
O O 0.0106 0.0060 'International Tables Vol C Tables 4.2.6.8 and 6.1.1.4'

loop_
_geom_angle_atom_site_label_1
_geom_angle_atom_site_label_2
_geom_angle_atom_site_label_3
_geom_angle
O2 N1 O1 122.4(4)
O2 N1 C2 118.9(4)
O1 N1 C2 118.7(3)
C14 N2 C15 109.2(2)
C14 N2 H2A 125.4
C15 N2 H2A 125.4
C24 N3 C25 109.1(2)
C24 N3 H3A 125.4
C25 N3 H3A 125.4
C16 O3 C17 115.9(2)
C26 O6 C27 117.0(2)
C28 O7 H7B 109.5
C6 C1 C2 118.6(3)
C6 C1 H1A 120.7
C2 C1 H1A 120.7
C3 C2 C1 122.8(3)
C3 C2 N1 118.8(3)
C1 C2 N1 118.3(3)
C4 C3 C2 118.2(3)
C4 C3 H3B 120.9
C2 C3 H3B 120.9
C3 C4 C5 120.2(3)
C3 C4 H4A 119.9
C5 C4 H4A 119.9
C4 C5 C6 121.5(3)
C4 C5 H5A 119.2
C6 C5 H5A 119.2
C1 C6 C5 118.6(3)
C1 C6 C7 119.3(2)
C5 C6 C7 122.1(2)
C18 C7 C8 113.3(2)
C18 C7 C6 112.2(2)
C8 C7 C6 113.1(2)
C18 C7 H7A 105.8
C8 C7 H7A 105.8
C6 C7 H7A 105.8
C15 C8 C9 106.5(2)
C15 C8 C7 124.1(2)
C9 C8 C7 129.4(2)
C10 C9 C14 117.5(2)
C10 C9 C8 135.7(2)
C14 C9 C8 106.8(2)
C11 C10 C9 119.5(3)
C11 C10 H10A 120.3
C9 C10 H10A 120.3
C10 C11 C12 121.5(3)
C10 C11 H11A 119.2
C12 C11 H11A 119.2
C13 C12 C11 121.1(3)
C13 C12 H12A 119.4
C11 C12 H12A 119.4
C12 C13 C14 117.7(3)
C12 C13 H13A 121.2
C14 C13 H13A 121.2
N2 C14 C13 129.2(3)
N2 C14 C9 108.1(2)
C13 C14 C9 122.7(3)
N2 C15 C8 109.5(2)
N2 C15 C16 121.9(2)
C8 C15 C16 128.6(2)
O4 C16 O3 123.8(3)
O4 C16 C15 123.9(2)
O3 C16 C15 112.2(2)
O3 C17 H17A 109.5
O3 C17 H17B 109.5
H17A C17 H17B 109.5
O3 C17 H17C 109.5
H17A C17 H17C 109.5
H17B C17 H17C 109.5
C25 C18 C19 105.9(2)
C25 C18 C7 124.8(2)
C19 C18 C7 129.2(2)
C20 C19 C24 117.8(2)
C20 C19 C18 135.2(2)
C24 C19 C18 107.0(2)
C21 C20 C19 118.7(3)
C21 C20 H20A 120.6
C19 C20 H20A 120.6
C20 C21 C22 121.8(3)
C20 C21 H21A 119.1
C22 C21 H21A 119.1
C23 C22 C21 121.6(3)
C23 C22 H22A 119.2
C21 C22 H22A 119.2
C22 C23 C24 117.3(3)
C22 C23 H23A 121.4
C24 C23 H23A 121.4
N3 C24 C23 129.1(2)
N3 C24 C19 108.2(2)
C23 C24 C19 122.8(3)
N3 C25 C18 109.9(2)
N3 C25 C26 120.3(2)
C18 C25 C26 129.7(2)
O5 C26 O6 123.4(2)
O5 C26 C25 125.2(2)
O6 C26 C25 111.4(2)
O6 C27 H27A 109.5
O6 C27 H27B 109.5
H27A C27 H27B 109.5
O6 C27 H27C 109.5
H27A C27 H27C 109.5
H27B C27 H27C 109.5
O7 C28 C29 114.0(4)
O7 C28 H28A 108.8
C29 C28 H28A 108.8
O7 C28 H28B 108.8
C29 C28 H28B 108.8
H28A C28 H28B 107.7
C28 C29 H29A 109.5
C28 C29 H29B 109.5
H29A C29 H29B 109.5
C28 C29 H29C 109.5
H29A C29 H29C 109.5
H29B C29 H29C 109.5

loop_
_geom_bond_atom_site_label_1
_geom_bond_atom_site_label_2
_geom_bond_distance
N1 O2 1.218(4)
N1 O1 1.226(5)
N1 C2 1.459(5)
N2 C14 1.362(3)
N2 C15 1.383(3)
N2 H2A 0.8600
N3 C24 1.358(3)
N3 C25 1.372(3)
N3 H3A 0.8600
O3 C16 1.339(3)
O3 C17 1.456(4)
O4 C16 1.214(3)
O5 C26 1.211(3)
O6 C26 1.337(3)
O6 C27 1.441(3)
O7 C28 1.402(4)
O7 H7B 0.8200
C1 C6 1.380(4)
C1 C2 1.393(4)
C1 H1A 0.9300
C2 C3 1.370(5)
C3 C4 1.369(5)
C3 H3B 0.9300
C4 C5 1.384(4)
C4 H4A 0.9300
C5 C6 1.388(4)
C5 H5A 0.9300
C6 C7 1.529(4)
C7 C18 1.511(3)
C7 C8 1.521(3)
C7 H7A 0.9800
C8 C15 1.384(3)
C8 C9 1.435(4)
C9 C10 1.408(4)
C9 C14 1.420(4)
C10 C11 1.369(4)
C10 H10A 0.9300
C11 C12 1.404(4)
C11 H11A 0.9300
C12 C13 1.364(4)
C12 H12A 0.9300
C13 C14 1.395(4)
C13 H13A 0.9300
C15 C16 1.458(4)
C17 H17A 0.9600
C17 H17B 0.9600
C17 H17C 0.9600
C18 C25 1.385(3)
C18 C19 1.433(4)
C19 C20 1.409(4)
C19 C24 1.414(4)
C20 C21 1.372(4)
C20 H20A 0.9300
C21 C22 1.393(4)
C21 H21A 0.9300
C22 C23 1.359(4)
C22 H22A 0.9300
C23 C24 1.397(4)
C23 H23A 0.9300
C25 C26 1.457(4)
C27 H27A 0.9600
C27 H27B 0.9600
C27 H27C 0.9600
C28 C29 1.482(6)
C28 H28A 0.9700
C28 H28B 0.9700
C29 H29A 0.9600
C29 H29B 0.9600
C29 H29C 0.9600

loop_
_geom_hbond_atom_site_label_D
_geom_hbond_atom_site_label_H
_geom_hbond_atom_site_label_A
_geom_hbond_site_symmetry_A
_geom_hbond_distance_DH
_geom_hbond_distance_HA
_geom_hbond_distance_DA
_geom_hbond_angle_DHA
N2 H2A O7 2_756 0.86 2.17 2.924(3) 146
N3 H3A O4 2_766 0.86 2.02 2.861(4) 166
O7 H7B O5 . 0.82 2.13 2.892(4) 154
C10 H10A Cg3 1_555 0.93 2.87 3.633(4) 140
C11 H11A Cg5 2_755 0.93 2.76 3.634(4) 156
C17 H17B Cg4 2_756 0.96 2.89 3.813(5) 163
C27 H27B Cg5 2_766 0.96 2.75 3.496(4) 135

loop_
_geom_torsion_atom_site_label_1
_geom_torsion_atom_site_label_2
_geom_torsion_atom_site_label_3
_geom_torsion_atom_site_label_4
_geom_torsion
C6 C1 C2 C3 -0.5(4)
C6 C1 C2 N1 -179.1(3)
O2 N1 C2 C3 8.1(5)
O1 N1 C2 C3 -171.5(4)
O2 N1 C2 C1 -173.3(3)
O1 N1 C2 C1 7.1(5)
C1 C2 C3 C4 0.6(5)
N1 C2 C3 C4 179.1(3)
C2 C3 C4 C5 -0.7(5)
C3 C4 C5 C6 0.9(5)
C2 C1 C6 C5 0.6(4)
C2 C1 C6 C7 179.7(2)
C4 C5 C6 C1 -0.8(4)
C4 C5 C6 C7 -179.9(2)
C1 C6 C7 C18 -157.0(2)
C5 C6 C7 C18 22.1(3)
C1 C6 C7 C8 73.4(3)
C5 C6 C7 C8 -107.6(3)
C18 C7 C8 C15 73.3(3)
C6 C7 C8 C15 -157.5(2)
C18 C7 C8 C9 -104.8(3)
C6 C7 C8 C9 24.3(4)
C15 C8 C9 C10 179.2(3)
C7 C8 C9 C10 -2.4(5)
C15 C8 C9 C14 -0.7(3)
C7 C8 C9 C14 177.7(2)
C14 C9 C10 C11 0.8(4)
C8 C9 C10 C11 -179.1(3)
C9 C10 C11 C12 -1.4(5)
C10 C11 C12 C13 1.1(5)
C11 C12 C13 C14 -0.1(5)
C15 N2 C14 C13 -179.4(3)
C15 N2 C14 C9 0.8(3)
C12 C13 C14 N2 179.7(3)
C12 C13 C14 C9 -0.5(4)
C10 C9 C14 N2 -180.0(2)
C8 C9 C14 N2 -0.1(3)
C10 C9 C14 C13 0.2(4)
C8 C9 C14 C13 -179.9(3)
C14 N2 C15 C8 -1.2(3)
C14 N2 C15 C16 -179.7(2)
C9 C8 C15 N2 1.2(3)
C7 C8 C15 N2 -177.3(2)
C9 C8 C15 C16 179.5(3)
C7 C8 C15 C16 1.0(4)
C17 O3 C16 O4 -1.0(4)
C17 O3 C16 C15 178.6(2)
N2 C15 C16 O4 -171.1(2)
C8 C15 C16 O4 10.7(4)
N2 C15 C16 O3 9.3(4)
C8 C15 C16 O3 -168.9(3)
C8 C7 C18 C25 -149.2(2)
C6 C7 C18 C25 81.3(3)
C8 C7 C18 C19 34.6(4)
C6 C7 C18 C19 -95.0(3)
C25 C18 C19 C20 -178.9(3)
C7 C18 C19 C20 -2.1(5)
C25 C18 C19 C24 0.5(3)
C7 C18 C19 C24 177.3(2)
C24 C19 C20 C21 -0.2(4)
C18 C19 C20 C21 179.1(3)
C19 C20 C21 C22 0.2(5)
C20 C21 C22 C23 0.0(5)
C21 C22 C23 C24 -0.4(5)
C25 N3 C24 C23 179.3(3)
C25 N3 C24 C19 0.2(3)
C22 C23 C24 N3 -178.7(3)
C22 C23 C24 C19 0.4(4)
C20 C19 C24 N3 179.1(2)
C18 C19 C24 N3 -0.4(3)
C20 C19 C24 C23 -0.1(4)
C18 C19 C24 C23 -179.6(3)
C24 N3 C25 C18 0.1(3)
C24 N3 C25 C26 -177.3(2)
C19 C18 C25 N3 -0.4(3)
C7 C18 C25 N3 -177.4(2)
C19 C18 C25 C26 176.8(2)
C7 C18 C25 C26 -0.2(4)
C27 O6 C26 O5 -2.3(4)
C27 O6 C26 C25 177.0(2)
N3 C25 C26 O5 -179.9(2)
C18 C25 C26 O5 3.2(4)
N3 C25 C26 O6 0.8(3)
C18 C25 C26 O6 -176.1(2)
